data_4514887
loop_
_publ_author_name
'Gao, Xing'
'Xia, Miaoren'
'Yuan, Chunhao'
'Zhou, Leijie'
'Sun, Wei'
'Li, Cheng'
'Wu, Bo'
'Zhu, Dongyu'
'Zhang, Cheng'
'Zheng, Bing'
'Wang, Dongqi'
'Guo, Hongchao'

_publ_section_title
;
 Enantioselective Synthesis of Chiral Medium-Sized Cyclic Compounds via
 Tandem Cycloaddition/Cope Rearrangement Strategy
;
_journal_issue 3
_journal_name_full 'ACS Catalysis'
_journal_page_first 1645
_journal_paper_doi 10.1021/acscatal.8b04590
_journal_volume 9
_journal_year 2019
_chemical_absolute_configuration unk
_chemical_formula_moiety 'C11 H12 O5'
_chemical_formula_sum 'C11 H12 O5'
_chemical_formula_weight 224.21
_space_group_crystal_system monoclinic
_space_group_IT_number 9
_space_group_name_Hall 'C -2yc'
_space_group_name_H-M_alt 'C 1 c 1'
_symmetry_space_group_name_Hall 'C -2yc'
_symmetry_space_group_name_H-M 'C 1 c 1'
_atom_sites_solution_hydrogens geom
_atom_sites_solution_primary direct
_audit_creation_date 2018-11-13
_audit_creation_method
;
Olex2 1.2
(compiled 2018.05.29 svn.r3508 for OlexSys, GUI svn.r5506)
;
_audit_update_record
;
????
;
_cell_angle_alpha 90
_cell_angle_beta 93.29(3)
_cell_angle_gamma 90
_cell_formula_units_Z 4
_cell_length_a 6.0855(12)
_cell_length_b 12.683(3)
_cell_length_c 13.554(3)
_cell_measurement_reflns_used 1810
_cell_measurement_temperature 173(2)
_cell_measurement_theta_max 27.4816
_cell_measurement_theta_min 1.5049
_cell_volume 1044.4(4)
_computing_molecular_graphics 'Olex2 (Dolomanov et al., 2009)'
_computing_publication_material 'Olex2 (Dolomanov et al., 2009)'
_computing_structure_refinement 'ShelXL (Sheldrick, 2015)'
_computing_structure_solution 'ShelXS (Sheldrick, 2008)'
_diffrn_ambient_temperature 173.15
_diffrn_measured_fraction_theta_full 0.997
_diffrn_measured_fraction_theta_max 0.993
_diffrn_measurement_device_type 'multiwire proportional'
_diffrn_measurement_method 'phi and omega scans'
_diffrn_radiation_monochromator graphite
_diffrn_radiation_type MoK\a
_diffrn_radiation_wavelength 0.71073
_diffrn_reflns_av_R_equivalents 0.0195
_diffrn_reflns_av_unetI/netI 0.0275
_diffrn_reflns_Laue_measured_fraction_full 0.997
_diffrn_reflns_Laue_measured_fraction_max 0.993
_diffrn_reflns_limit_h_max 7
_diffrn_reflns_limit_h_min -7
_diffrn_reflns_limit_k_max 16
_diffrn_reflns_limit_k_min -16
_diffrn_reflns_limit_l_max 17
_diffrn_reflns_limit_l_min -15
_diffrn_reflns_number 3410
_diffrn_reflns_point_group_measured_fraction_full 0.936
_diffrn_reflns_point_group_measured_fraction_max 0.905
_diffrn_reflns_theta_full 25.242
_diffrn_reflns_theta_max 27.480
_diffrn_reflns_theta_min 3.548
_exptl_absorpt_coefficient_mu 0.114
_exptl_absorpt_correction_T_max 1.0000
_exptl_absorpt_correction_T_min 0.9014
_exptl_absorpt_correction_type multi-scan
_exptl_absorpt_process_details 'CrystalClear (Rigaku Inc., 2008)'
_exptl_crystal_colour colorless
_exptl_crystal_density_diffrn 1.426
_exptl_crystal_description block
_exptl_crystal_F_000 472
_exptl_crystal_size_max 0.24
_exptl_crystal_size_mid 0.23
_exptl_crystal_size_min 0.2
_refine_diff_density_max 0.216
_refine_diff_density_min -0.137
_refine_diff_density_rms 0.033
_refine_ls_abs_structure_details
;
 Flack x determined using 902 quotients [(I+)-(I-)]/[(I+)+(I-)]
 (Parsons, Flack and Wagner, Acta Cryst. B69 (2013) 249-259).
;
_refine_ls_abs_structure_Flack 0.6(6)
_refine_ls_extinction_method none
_refine_ls_goodness_of_fit_ref 1.042
_refine_ls_hydrogen_treatment constr
_refine_ls_matrix_type full
_refine_ls_number_parameters 146
_refine_ls_number_reflns 2169
_refine_ls_number_restraints 2
_refine_ls_restrained_S_all 1.042
_refine_ls_R_factor_all 0.0346
_refine_ls_R_factor_gt 0.0337
_refine_ls_shift/su_max 0.000
_refine_ls_shift/su_mean 0.000
_refine_ls_structure_factor_coef Fsqd
_refine_ls_weighting_details 'w=1/[\s^2^(Fo^2^)+(0.0371P)^2^+0.5051P] where P=(Fo^2^+2Fc^2^)/3'
_refine_ls_weighting_scheme calc
_refine_ls_wR_factor_gt 0.0805
_refine_ls_wR_factor_ref 0.0815
_reflns_Friedel_coverage 0.817
_reflns_Friedel_fraction_full 0.874
_reflns_Friedel_fraction_max 0.816
_reflns_number_gt 2123
_reflns_number_total 2169
_reflns_threshold_expression 'I > 2\s(I)'
_cod_data_source_file cs8b04590_si_008.cif
_cod_data_source_block bww18524
_cod_database_code 4514887
_shelx_shelxl_version_number 2018/3
_shelx_space_group_comment
;
The symmetry employed for this shelxl refinement is uniquely defined
by the following loop, which should always be used as a source of
symmetry information in preference to the above space-group names.
They are only intended as comments.
;
_shelx_estimated_absorpt_t_max 0.978
_shelx_estimated_absorpt_t_min 0.973
_olex2_refinement_description
;
1. Fixed Uiso
 At 1.2 times of:
  All C(H) groups, All C(H,H) groups
 At 1.5 times of:
  All C(H,H,H) groups
2.a Ternary CH refined with riding coordinates:
 C5(H5), C7(H7)
2.b Secondary CH2 refined with riding coordinates:
 C6(H6A,H6B)
2.c Aromatic/amide H refined with riding coordinates:
 C2(H2), C3(H3), C8(H8)
2.d X=CH2 refined with riding coordinates:
 C9(H9A,H9B)
2.e Idealised Me refined as rotating group:
 C11(H11A,H11B,H11C)
;
_olex2_submission_special_instructions 'No special instructions were received'

loop_
_space_group_symop_operation_xyz
'x, y, z'
'x, -y, z+1/2'
'x+1/2, y+1/2, z'
'x+1/2, -y+1/2, z+1/2'

loop_
_atom_site_label
_atom_site_type_symbol
_atom_site_fract_x
_atom_site_fract_y
_atom_site_fract_z
_atom_site_U_iso_or_equiv
_atom_site_adp_type
_atom_site_occupancy
_atom_site_site_symmetry_order
_atom_site_calc_flag
_atom_site_refinement_flags_posn
O1 O 0.7625(4) 0.31957(17) 0.74874(17) 0.0520(6) Uani 1 1 d .
O2 O 0.7623(3) 0.42614(15) 0.62120(15) 0.0376(5) Uani 1 1 d .
O3 O 0.7121(3) 0.60269(15) 0.59047(16) 0.0396(5) Uani 1 1 d .
O4 O 0.4603(3) 0.46732(14) 0.36392(13) 0.0298(4) Uani 1 1 d .
O5 O 0.1246(2) 0.44546(14) 0.42161(12) 0.0276(4) Uani 1 1 d .
C1 C 0.6546(4) 0.3698(2) 0.6880(2) 0.0334(6) Uani 1 1 d .
C2 C 0.4153(4) 0.37055(19) 0.67885(18) 0.0290(5) Uani 1 1 d .
H2 H 0.336831 0.331615 0.725287 0.035 Uiso 1 1 calc R
C3 C 0.3025(3) 0.42317(18) 0.60871(17) 0.0232(5) Uani 1 1 d .
H3 H 0.147086 0.414946 0.602987 0.028 Uiso 1 1 calc R
C4 C 0.4083(3) 0.49524(18) 0.53772(16) 0.0227(5) Uani 1 1 d .
C5 C 0.6614(4) 0.5024(2) 0.55386(18) 0.0280(5) Uani 1 1 d .
H5 H 0.727382 0.494422 0.488377 0.034 Uiso 1 1 calc R
C6 C 0.5193(4) 0.6465(2) 0.6317(2) 0.0339(6) Uani 1 1 d .
H6A H 0.528625 0.724311 0.635442 0.041 Uiso 1 1 calc R
H6B H 0.499905 0.618069 0.698713 0.041 Uiso 1 1 calc R
C7 C 0.3318(4) 0.61178(18) 0.55959(17) 0.0252(5) Uani 1 1 d .
H7 H 0.189663 0.610955 0.593120 0.030 Uiso 1 1 calc R
C8 C 0.3129(4) 0.68112(19) 0.46980(19) 0.0306(5) Uani 1 1 d .
H8 H 0.443806 0.700414 0.439371 0.037 Uiso 1 1 calc R
C9 C 0.1229(5) 0.7166(2) 0.4310(2) 0.0392(6) Uani 1 1 d .
H9A H -0.010246 0.698405 0.460133 0.047 Uiso 1 1 calc R
H9B H 0.119531 0.760340 0.374065 0.047 Uiso 1 1 calc R
C10 C 0.3394(4) 0.46718(17) 0.43123(17) 0.0224(4) Uani 1 1 d .
C11 C 0.0342(4) 0.4279(2) 0.32161(18) 0.0331(6) Uani 1 1 d .
H11A H 0.067672 0.488538 0.280278 0.050 Uiso 1 1 calc GR
H11B H -0.125691 0.419062 0.322216 0.050 Uiso 1 1 calc GR
H11C H 0.099563 0.364142 0.294782 0.050 Uiso 1 1 calc GR

loop_
_atom_site_aniso_label
_atom_site_aniso_U_11
_atom_site_aniso_U_22
_atom_site_aniso_U_33
_atom_site_aniso_U_23
_atom_site_aniso_U_13
_atom_site_aniso_U_12
O1 0.0471(12) 0.0450(12) 0.0608(14) 0.0106(10) -0.0238(11) 0.0063(9)
O2 0.0198(8) 0.0446(11) 0.0474(12) 0.0022(9) -0.0047(8) 0.0040(7)
O3 0.0277(9) 0.0417(10) 0.0488(12) 0.0028(9) -0.0045(8) -0.0144(8)
O4 0.0249(8) 0.0416(10) 0.0233(8) -0.0010(7) 0.0050(7) 0.0012(7)
O5 0.0206(8) 0.0395(9) 0.0224(8) -0.0032(7) -0.0007(6) -0.0045(7)
C1 0.0336(13) 0.0296(12) 0.0356(13) -0.0018(10) -0.0100(11) 0.0031(10)
C2 0.0291(12) 0.0307(12) 0.0269(12) 0.0013(10) -0.0014(9) -0.0027(9)
C3 0.0195(10) 0.0274(11) 0.0227(11) -0.0004(8) 0.0015(8) -0.0025(8)
C4 0.0190(10) 0.0281(11) 0.0212(11) -0.0010(8) 0.0024(8) -0.0019(8)
C5 0.0177(10) 0.0421(13) 0.0240(11) 0.0005(10) -0.0003(8) -0.0036(9)
C6 0.0396(14) 0.0302(12) 0.0310(14) -0.0014(10) -0.0050(11) -0.0067(11)
C7 0.0262(11) 0.0270(11) 0.0224(12) -0.0015(9) 0.0027(9) -0.0021(9)
C8 0.0355(13) 0.0266(11) 0.0297(12) 0.0011(10) 0.0008(10) -0.0022(10)
C9 0.0446(15) 0.0328(13) 0.0394(15) 0.0012(11) -0.0046(12) 0.0047(11)
C10 0.0211(11) 0.0233(10) 0.0227(11) 0.0016(8) 0.0006(9) 0.0019(8)
C11 0.0287(12) 0.0470(15) 0.0229(12) -0.0035(10) -0.0054(10) -0.0041(11)

loop_
_atom_type_symbol
_atom_type_description
_atom_type_scat_dispersion_real
_atom_type_scat_dispersion_imag
_atom_type_scat_source
C C 0.0033 0.0016 'International Tables Vol C Tables 4.2.6.8 and 6.1.1.4'
H H 0.0000 0.0000 'International Tables Vol C Tables 4.2.6.8 and 6.1.1.4'
O O 0.0106 0.0060 'International Tables Vol C Tables 4.2.6.8 and 6.1.1.4'

loop_
_geom_angle_atom_site_label_1
_geom_angle_atom_site_label_2
_geom_angle_atom_site_label_3
_geom_angle
C1 O2 C5 124.97(19)
C5 O3 C6 108.78(18)
C10 O5 C11 116.09(19)
O1 C1 O2 118.1(3)
O1 C1 C2 124.4(3)
O2 C1 C2 117.4(2)
C1 C2 H2 118.6
C3 C2 C1 122.7(2)
C3 C2 H2 118.6
C2 C3 H3 118.5
C2 C3 C4 123.0(2)
C4 C3 H3 118.5
C3 C4 C5 113.97(18)
C3 C4 C7 107.90(19)
C3 C4 C10 111.16(18)
C5 C4 C7 102.73(18)
C10 C4 C5 111.45(18)
C10 C4 C7 109.15(18)
O2 C5 C4 115.77(19)
O2 C5 H5 108.4
O3 C5 O2 108.01(19)
O3 C5 C4 107.57(19)
O3 C5 H5 108.4
C4 C5 H5 108.4
O3 C6 H6A 111.0
O3 C6 H6B 111.0
O3 C6 C7 103.7(2)
H6A C6 H6B 109.0
C7 C6 H6A 111.0
C7 C6 H6B 111.0
C4 C7 H7 110.3
C6 C7 C4 99.92(19)
C6 C7 H7 110.3
C8 C7 C4 113.89(19)
C8 C7 C6 111.8(2)
C8 C7 H7 110.3
C7 C8 H8 118.4
C9 C8 C7 123.2(3)
C9 C8 H8 118.4
C8 C9 H9A 120.0
C8 C9 H9B 120.0
H9A C9 H9B 120.0
O4 C10 O5 124.3(2)
O4 C10 C4 124.8(2)
O5 C10 C4 110.84(18)
O5 C11 H11A 109.5
O5 C11 H11B 109.5
O5 C11 H11C 109.5
H11A C11 H11B 109.5
H11A C11 H11C 109.5
H11B C11 H11C 109.5

loop_
_geom_bond_atom_site_label_1
_geom_bond_atom_site_label_2
_geom_bond_distance
O1 C1 1.205(3)
O2 C1 1.352(3)
O2 C5 1.442(3)
O3 C5 1.394(3)
O3 C6 1.440(4)
O4 C10 1.205(3)
O5 C10 1.335(3)
O5 C11 1.451(3)
C1 C2 1.455(4)
C2 H2 0.9500
C2 C3 1.321(3)
C3 H3 0.9500
C3 C4 1.499(3)
C4 C5 1.546(3)
C4 C7 1.583(3)
C4 C10 1.522(3)
C5 H5 1.0000
C6 H6A 0.9900
C6 H6B 0.9900
C6 C7 1.524(3)
C7 H7 1.0000
C7 C8 1.500(3)
C8 H8 0.9500
C8 C9 1.321(4)
C9 H9A 0.9500
C9 H9B 0.9500
C11 H11A 0.9800
C11 H11B 0.9800
C11 H11C 0.9800

loop_
_geom_torsion_atom_site_label_1
_geom_torsion_atom_site_label_2
_geom_torsion_atom_site_label_3
_geom_torsion_atom_site_label_4
_geom_torsion
O1 C1 C2 C3 -177.1(3)
O2 C1 C2 C3 0.3(4)
O3 C6 C7 C4 40.4(2)
O3 C6 C7 C8 -80.4(2)
C1 O2 C5 O3 102.8(3)
C1 O2 C5 C4 -17.8(3)
C1 C2 C3 C4 -6.0(4)
C2 C3 C4 C5 0.1(3)
C2 C3 C4 C7 -113.3(2)
C2 C3 C4 C10 127.0(2)
C3 C4 C5 O2 10.7(3)
C3 C4 C5 O3 -110.1(2)
C3 C4 C7 C6 92.7(2)
C3 C4 C7 C8 -147.97(19)
C3 C4 C10 O4 -139.8(2)
C3 C4 C10 O5 42.2(3)
C4 C7 C8 C9 111.6(3)
C5 O2 C1 O1 -170.0(2)
C5 O2 C1 C2 12.4(4)
C5 O3 C6 C7 -39.5(2)
C5 C4 C7 C6 -28.0(2)
C5 C4 C7 C8 91.3(2)
C5 C4 C10 O4 -11.5(3)
C5 C4 C10 O5 170.50(19)
C6 O3 C5 O2 -105.4(2)
C6 O3 C5 C4 20.2(2)
C6 C7 C8 C9 -136.0(3)
C7 C4 C5 O2 127.2(2)
C7 C4 C5 O3 6.3(2)
C7 C4 C10 O4 101.3(3)
C7 C4 C10 O5 -76.7(2)
C10 C4 C5 O2 -116.1(2)
C10 C4 C5 O3 123.1(2)
C10 C4 C7 C6 -146.35(19)
C10 C4 C7 C8 -27.1(3)
C11 O5 C10 O4 -4.1(3)
C11 O5 C10 C4 174.01(19)
